data_7051365
loop_
_publ_author_name
'Seino, Hidetake'
'Mizobe, Yasushi'
'Hidai, Masanobu'

_publ_section_title
;
 Preparation of hydrosulfido- and hydroselenido-bridged diruthenium complexes
 with \p-arene co-ligands and their conversion into new cubane-type sulfido
 or selenido clusters
;
_journal_coden_ASTM NJCHE5
_journal_issue 11
_journal_name_full 'New Journal of Chemistry'
_journal_page_first 907
_journal_page_last 911
_journal_paper_doi 10.1039/b005454m
_journal_volume 24
_journal_year 2000
_chemical_formula_sum 'C47 H64 Ru4 Se4'
_chemical_formula_weight 1349.14
_space_group_IT_number 14
_symmetry_cell_setting monoclinic
_symmetry_space_group_name_Hall '-P 2yab'
_symmetry_space_group_name_H-M 'P 1 21/a 1'
_cell_angle_alpha 90
_cell_angle_beta 118.661(10)
_cell_angle_gamma 90
_cell_formula_units_Z 4
_cell_length_a 18.001(3)
_cell_length_b 16.653(3)
_cell_length_c 18.315(3)
_cell_measurement_temperature 296.2
_cell_volume 4817(1)
_diffrn_ambient_temperature 296.2
_exptl_crystal_density_diffrn 1.860
_cod_depositor_comments
;
 Updated bibliographic information.

 Antanas Vaitkus,
 2019-10-01
;
_cod_original_sg_symbol_H-M 'P 21/a'
_cod_database_code 7051365

loop_
_symmetry_equiv_pos_as_xyz
x,y,z
1/2-x,1/2+y,-z
-x,-y,-z
1/2+x,1/2-y,z

loop_
_atom_site_label
_atom_site_type_symbol
_atom_site_fract_x
_atom_site_fract_y
_atom_site_fract_z
_atom_site_U_iso_or_equiv
_atom_site_adp_type
_atom_site_occupancy
_atom_site_calc_flag
_atom_site_refinement_flags
_atom_site_disorder_assembly
_atom_site_disorder_group
Ru(1) Ru 0.06410(5) 0.04149(4) 0.33791(5) 0.0335(2) Uani 1.00 d . . .
Ru(2) Ru 0.17862(5) 0.03442(4) 0.20844(5) 0.0345(2) Uani 1.00 d . . .
Ru(3) Ru 0.02540(5) 0.20605(4) 0.17974(5) 0.0355(2) Uani 1.00 d . . .
Ru(4) Ru 0.23599(5) 0.19304(5) 0.37655(5) 0.0379(2) Uani 1.00 d . . .
Se(1) Se 0.17905(6) 0.18434(6) 0.22201(6) 0.0380(3) Uani 1.00 d . . .
Se(2) Se 0.08145(6) 0.18980(5) 0.33288(6) 0.0349(3) Uani 1.00 d . . .
Se(3) Se 0.21255(6) 0.04340(6) 0.35802(6) 0.0366(3) Uani 1.00 d . . .
Se(4) Se 0.03046(6) 0.05448(5) 0.18758(6) 0.0331(2) Uani 1.00 d . . .
C(1) C -0.0020(6) -0.0744(5) 0.3276(6) 0.041(3) Uani 1.00 d . . .
C(2) C 0.0751(6) -0.0754(5) 0.3983(6) 0.042(3) Uani 1.00 d . . .
C(3) C 0.0982(6) -0.0140(6) 0.4588(6) 0.050(3) Uani 1.00 d . . .
C(4) C 0.0435(7) 0.0506(6) 0.4475(7) 0.054(4) Uani 1.00 d . . .
C(5) C -0.0354(7) 0.0506(6) 0.3733(7) 0.054(4) Uani 1.00 d . . .
C(6) C -0.0590(6) -0.0093(6) 0.3141(6) 0.049(3) Uani 1.00 d . . .
C(7) C -0.0318(6) -0.1394(6) 0.2602(6) 0.051(3) Uani 1.00 d . . .
C(8) C 0.0405(8) -0.1791(7) 0.2529(8) 0.077(5) Uani 1.00 d . . .
C(9) C -0.0834(10) -0.2012(8) 0.2760(10) 0.118(7) Uani 1.00 d . . .
C(10) C 0.0707(9) 0.1195(6) 0.5106(8) 0.079(5) Uani 1.00 d . . .
C(11) C 0.2012(6) 0.0372(6) 0.0983(6) 0.044(3) Uani 1.00 d . . .
C(12) C 0.2794(6) 0.0319(6) 0.1751(7) 0.049(3) Uani 1.00 d . . .
C(13) C 0.2949(6) -0.0296(7) 0.2319(7) 0.056(4) Uani 1.00 d . . .
C(14) C 0.2347(7) -0.0892(6) 0.2193(7) 0.053(4) Uani 1.00 d . . .
C(15) C 0.1576(6) -0.0838(5) 0.1468(7) 0.044(3) Uani 1.00 d . . .
C(16) C 0.1393(6) -0.0233(6) 0.0857(6) 0.046(3) Uani 1.00 d . . .
C(17) C 0.1871(7) 0.1030(6) 0.0393(6) 0.054(3) Uani 1.00 d . . .
C(18) C 0.0952(8) 0.1241(6) -0.0172(7) 0.067(4) Uani 1.00 d . . .
C(19) C 0.2318(8) 0.0873(7) -0.0128(8) 0.079(5) Uani 1.00 d . . .
C(20) C 0.2522(7) -0.1534(6) 0.2833(7) 0.065(4) Uani 1.00 d . . .
C(21) C -0.1123(6) 0.2142(6) 0.0923(6) 0.046(3) Uani 1.00 d . . .
C(22) C -0.0914(6) 0.2707(6) 0.1568(6) 0.048(3) Uani 1.00 d . . .
C(23) C -0.0265(7) 0.3272(5) 0.1751(7) 0.054(3) Uani 1.00 d . . .
C(24) C 0.0178(7) 0.3285(6) 0.1292(8) 0.063(4) Uani 1.00 d . . .
C(25) C -0.0041(8) 0.2720(7) 0.0659(7) 0.061(4) Uani 1.00 d . . .
C(26) C -0.0676(7) 0.2179(6) 0.0480(6) 0.059(3) Uani 1.00 d . . .
C(27) C -0.1802(7) 0.1507(6) 0.0733(9) 0.075(4) Uani 1.00 d . . .
C(28) C -0.1981(8) 0.1346(7) 0.143(1) 0.094(5) Uani 1.00 d . . .
C(29) C -0.2603(8) 0.1698(9) -0.0086(10) 0.122(6) Uani 1.00 d . . .
C(30) C 0.0916(9) 0.3861(7) 0.1524(10) 0.100(6) Uani 1.00 d . . .
C(31) C 0.3770(6) 0.1896(6) 0.4529(6) 0.049(3) Uani 1.00 d . . .
C(32) C 0.3384(6) 0.1831(7) 0.5046(6) 0.056(3) Uani 1.00 d . . .
C(33) C 0.2819(7) 0.2409(8) 0.5047(7) 0.064(4) Uani 1.00 d . . .
C(34) C 0.2568(7) 0.3053(7) 0.4479(8) 0.066(4) Uani 1.00 d . . .
C(35) C 0.2934(7) 0.3134(6) 0.3961(7) 0.058(3) Uani 1.00 d . . .
C(36) C 0.3536(6) 0.2553(7) 0.3991(6) 0.052(3) Uani 1.00 d . . .
C(37) C 0.4379(7) 0.1241(6) 0.4557(7) 0.059(4) Uani 1.00 d . . .
C(38) C 0.4489(7) 0.1214(8) 0.3793(8) 0.082(5) Uani 1.00 d . . .
C(39) C 0.5229(7) 0.1316(8) 0.5352(8) 0.084(4) Uani 1.00 d . . .
C(40) C 0.1899(7) 0.3672(8) 0.4401(9) 0.098(5) Uani 1.00 d . . .
C(41) C 0.438(1) 0.089(1) 0.779(1) 0.1683 Uiso 0.50 d P . .
C(42) C 0.448(1) 0.109(2) 0.857(1) 0.1683 Uiso 0.50 d P . .
C(43) C 0.378(2) 0.116(2) 0.869(1) 0.1683 Uiso 0.50 d P . .
C(44) C 0.297(1) 0.104(2) 0.802(2) 0.1683 Uiso 0.50 d P . .
C(45) C 0.286(1) 0.085(2) 0.724(2) 0.1683 Uiso 0.50 d P . .
C(46) C 0.357(1) 0.078(2) 0.712(1) 0.1683 Uiso 0.50 d P . .
C(47) C 0.516(2) 0.081(2) 0.765(2) 0.1683 Uiso 0.50 d P . .
C(48) C 0.388(1) 0.110(1) 0.822(1) 0.1297 Uiso 0.50 d P . .
C(49) C 0.4756(10) 0.104(2) 0.860(1) 0.1297 Uiso 0.50 d P . .
C(50) C 0.5148(10) 0.080(2) 0.814(1) 0.1297 Uiso 0.50 d P . .
C(51) C 0.466(1) 0.060(1) 0.730(1) 0.1297 Uiso 0.50 d P . .
C(52) C 0.378(1) 0.066(2) 0.692(1) 0.1297 Uiso 0.50 d P . .
C(53) C 0.3387(9) 0.090(1) 0.738(1) 0.1297 Uiso 0.50 d P . .
C(54) C 0.344(2) 0.137(2) 0.872(2) 0.1297 Uiso 0.50 d P . .
H(1) H 0.1136 -0.1179 0.4069 0.0510 Uiso 1.00 calc . . .
H(2) H 0.1516 -0.0164 0.5078 0.0600 Uiso 1.00 calc . . .
H(3) H -0.0736 0.0936 0.3639 0.0642 Uiso 1.00 calc . . .
H(4) H -0.1124 -0.0073 0.2651 0.0584 Uiso 1.00 calc . . .
H(5) H -0.0678 -0.1145 0.2084 0.0611 Uiso 1.00 calc . . .
H(6) H 0.0780 -0.2039 0.3042 0.0930 Uiso 1.00 calc . . .
H(7) H 0.0184 -0.2184 0.2101 0.0930 Uiso 1.00 calc . . .
H(8) H 0.0703 -0.1395 0.2397 0.0930 Uiso 1.00 calc . . .
H(9) H -0.1313 -0.1761 0.2751 0.1425 Uiso 1.00 calc . . .
H(10) H -0.1019 -0.2413 0.2340 0.1425 Uiso 1.00 calc . . .
H(11) H -0.0498 -0.2252 0.3289 0.1425 Uiso 1.00 calc . . .
H(12) H 0.0832 0.0989 0.5636 0.0952 Uiso 1.00 calc . . .
H(13) H 0.1195 0.1448 0.5140 0.0952 Uiso 1.00 calc . . .
H(14) H 0.0260 0.1576 0.4931 0.0952 Uiso 1.00 calc . . .
H(15) H 0.3216 0.0716 0.1874 0.0582 Uiso 1.00 calc . . .
H(16) H 0.3482 -0.0314 0.2811 0.0672 Uiso 1.00 calc . . .
H(17) H 0.1150 -0.1223 0.1377 0.0529 Uiso 1.00 calc . . .
H(18) H 0.0861 -0.0230 0.0364 0.0555 Uiso 1.00 calc . . .
H(19) H 0.2128 0.1494 0.0718 0.0646 Uiso 1.00 calc . . .
H(20) H 0.0696 0.1396 0.0155 0.0803 Uiso 1.00 calc . . .
H(21) H 0.0919 0.1673 -0.0526 0.0803 Uiso 1.00 calc . . .
H(22) H 0.0664 0.0787 -0.0501 0.0803 Uiso 1.00 calc . . .
H(23) H 0.2101 0.0396 -0.0443 0.0955 Uiso 1.00 calc . . .
H(24) H 0.2221 0.1313 -0.0494 0.0955 Uiso 1.00 calc . . .
H(25) H 0.2909 0.0815 0.0231 0.0955 Uiso 1.00 calc . . .
H(26) H 0.2046 -0.1880 0.2645 0.0782 Uiso 1.00 calc . . .
H(27) H 0.3004 -0.1836 0.2915 0.0782 Uiso 1.00 calc . . .
H(28) H 0.2627 -0.1292 0.3343 0.0782 Uiso 1.00 calc . . .
H(29) H -0.1211 0.2705 0.1879 0.0577 Uiso 1.00 calc . . .
H(30) H -0.0125 0.3647 0.2188 0.0643 Uiso 1.00 calc . . .
H(31) H 0.0256 0.2710 0.0348 0.0729 Uiso 1.00 calc . . .
H(32) H -0.0819 0.1814 0.0034 0.0702 Uiso 1.00 calc . . .
H(33) H -0.1584 0.1020 0.0641 0.0905 Uiso 1.00 calc . . .
H(34) H -0.2187 0.1821 0.1563 0.1126 Uiso 1.00 calc . . .
H(35) H -0.2394 0.0934 0.1281 0.1126 Uiso 1.00 calc . . .
H(36) H -0.1475 0.1180 0.1911 0.1126 Uiso 1.00 calc . . .
H(37) H -0.2816 0.2208 -0.0045 0.1466 Uiso 1.00 calc . . .
H(38) H -0.2470 0.1705 -0.0529 0.1466 Uiso 1.00 calc . . .
H(39) H -0.3019 0.1299 -0.0191 0.1466 Uiso 1.00 calc . . .
H(40) H 0.1348 0.3750 0.2074 0.1201 Uiso 1.00 calc . . .
H(41) H 0.1135 0.3794 0.1148 0.1201 Uiso 1.00 calc . . .
H(42) H 0.0725 0.4398 0.1494 0.1201 Uiso 1.00 calc . . .
H(43) H 0.3514 0.1380 0.5404 0.0674 Uiso 1.00 calc . . .
H(44) H 0.2605 0.2366 0.5430 0.0774 Uiso 1.00 calc . . .
H(45) H 0.2783 0.3575 0.3588 0.0699 Uiso 1.00 calc . . .
H(46) H 0.3781 0.2618 0.3637 0.0624 Uiso 1.00 calc . . .
H(47) H 0.4141 0.0741 0.4586 0.0708 Uiso 1.00 calc . . .
H(48) H 0.4850 0.0780 0.3837 0.0991 Uiso 1.00 calc . . .
H(49) H 0.3954 0.1143 0.3315 0.0991 Uiso 1.00 calc . . .
H(50) H 0.4734 0.1704 0.3746 0.0991 Uiso 1.00 calc . . .
H(51) H 0.5143 0.1262 0.5823 0.1012 Uiso 1.00 calc . . .
H(52) H 0.5601 0.0907 0.5362 0.1012 Uiso 1.00 calc . . .
H(53) H 0.5469 0.1827 0.5365 0.1012 Uiso 1.00 calc . . .
H(54) H 0.2144 0.4193 0.4517 0.1172 Uiso 1.00 calc . . .
H(55) H 0.1437 0.3659 0.3853 0.1172 Uiso 1.00 calc . . .
H(56) H 0.1706 0.3546 0.4788 0.1172 Uiso 1.00 calc . . .

loop_
_atom_site_aniso_label
_atom_site_aniso_U_11
_atom_site_aniso_U_22
_atom_site_aniso_U_33
_atom_site_aniso_U_12
_atom_site_aniso_U_13
_atom_site_aniso_U_23
Ru(1) 0.0367(4) 0.0300(4) 0.0389(5) -0.0004(3) 0.0222(4) 0.0020(3)
Ru(2) 0.0353(4) 0.0330(4) 0.0392(5) -0.0007(3) 0.0211(4) -0.0054(4)
Ru(3) 0.0418(4) 0.0279(4) 0.0373(4) 0.0031(3) 0.0193(4) 0.0007(3)
Ru(4) 0.0363(4) 0.0375(4) 0.0404(5) -0.0076(4) 0.0186(4) -0.0085(4)
Se(1) 0.0445(6) 0.0340(5) 0.0418(6) -0.0050(4) 0.0259(5) -0.0031(4)
Se(2) 0.0391(5) 0.0310(5) 0.0391(6) -0.0008(4) 0.0222(5) -0.0026(4)
Se(3) 0.0353(5) 0.0368(5) 0.0375(5) 0.0016(4) 0.0172(4) 0.0003(4)
Se(4) 0.0340(5) 0.0284(5) 0.0377(5) 0.0002(4) 0.0178(4) -0.0022(4)
C(1) 0.046(6) 0.034(5) 0.052(6) 0.004(5) 0.031(5) 0.013(5)
C(2) 0.057(7) 0.030(5) 0.047(6) -0.003(5) 0.030(5) 0.003(5)
C(3) 0.064(7) 0.044(6) 0.043(6) -0.007(5) 0.026(6) 0.008(5)
C(4) 0.074(8) 0.060(7) 0.055(7) -0.022(6) 0.051(7) -0.010(6)
C(5) 0.056(7) 0.047(6) 0.079(8) -0.003(6) 0.049(7) 0.006(6)
C(6) 0.040(6) 0.052(6) 0.057(7) -0.009(5) 0.026(5) 0.003(5)
C(7) 0.060(7) 0.041(6) 0.051(7) -0.016(5) 0.025(6) 0.002(5)
C(8) 0.096(10) 0.066(8) 0.092(10) -0.002(7) 0.063(8) -0.017(7)
C(9) 0.16(2) 0.09(1) 0.15(1) -0.07(1) 0.12(1) -0.064(10)
C(10) 0.14(1) 0.045(7) 0.092(10) -0.017(7) 0.090(10) -0.013(6)
C(11) 0.051(6) 0.043(6) 0.050(6) -0.004(5) 0.034(5) -0.013(5)
C(12) 0.043(6) 0.049(6) 0.065(7) -0.006(5) 0.035(6) -0.012(6)
C(13) 0.055(7) 0.057(7) 0.058(7) 0.008(6) 0.029(6) -0.012(6)
C(14) 0.061(7) 0.036(6) 0.076(8) 0.014(5) 0.042(7) 0.000(6)
C(15) 0.052(6) 0.032(5) 0.061(7) -0.014(5) 0.037(6) -0.023(5)
C(16) 0.049(6) 0.049(6) 0.048(6) -0.007(5) 0.028(5) -0.016(5)
C(17) 0.071(8) 0.047(6) 0.054(7) -0.013(6) 0.038(6) -0.015(5)
C(18) 0.086(9) 0.051(7) 0.055(7) 0.004(6) 0.027(7) 0.001(6)
C(19) 0.12(1) 0.073(9) 0.080(9) -0.010(8) 0.070(9) -0.007(7)
C(20) 0.071(8) 0.052(7) 0.069(8) 0.024(6) 0.031(7) 0.006(6)
C(21) 0.041(6) 0.044(6) 0.042(6) 0.008(5) 0.011(5) 0.002(5)
C(22) 0.049(6) 0.037(6) 0.052(7) 0.010(5) 0.018(5) 0.002(5)
C(23) 0.070(8) 0.027(5) 0.067(7) 0.012(5) 0.034(6) 0.002(5)
C(24) 0.081(8) 0.026(5) 0.091(9) 0.008(6) 0.048(8) 0.013(6)
C(25) 0.095(9) 0.041(7) 0.055(7) 0.022(6) 0.044(7) 0.017(6)
C(26) 0.071(8) 0.050(7) 0.036(6) 0.023(6) 0.010(6) 0.003(5)
C(27) 0.050(7) 0.038(7) 0.11(1) 0.013(6) 0.020(7) -0.012(7)
C(28) 0.082(10) 0.066(9) 0.15(1) -0.016(7) 0.07(1) -0.002(9)
C(29) 0.056(9) 0.10(1) 0.14(1) 0.017(8) -0.014(9) -0.02(1)
C(30) 0.10(1) 0.044(7) 0.17(2) -0.002(7) 0.08(1) 0.026(9)
C(31) 0.040(6) 0.052(7) 0.053(7) -0.011(5) 0.021(5) -0.020(6)
C(32) 0.037(6) 0.065(7) 0.054(7) -0.008(5) 0.012(5) -0.007(6)
C(33) 0.057(8) 0.076(9) 0.064(8) -0.027(7) 0.031(7) -0.029(7)
C(34) 0.042(6) 0.058(8) 0.085(9) -0.014(6) 0.021(7) -0.034(7)
C(35) 0.051(7) 0.038(6) 0.068(8) -0.016(5) 0.015(6) -0.013(6)
C(36) 0.046(6) 0.055(7) 0.060(7) -0.019(5) 0.029(6) -0.014(6)
C(37) 0.046(6) 0.061(8) 0.064(8) -0.002(5) 0.021(6) -0.002(6)
C(38) 0.060(8) 0.10(1) 0.082(10) 0.003(7) 0.033(7) -0.016(8)
C(39) 0.047(7) 0.09(1) 0.079(9) 0.011(7) 0.003(7) 0.005(8)
C(40) 0.059(8) 0.089(10) 0.14(1) -0.022(7) 0.046(9) -0.073(9)

loop_
_geom_bond_atom_site_label_1
_geom_bond_atom_site_label_2
_geom_bond_distance
_geom_bond_site_symmetry_1
_geom_bond_site_symmetry_2
_geom_bond_publ_flag
Ru(1) Se(2) 2.497(1) 1_555 1_555 yes
Ru(1) Se(3) 2.517(2) 1_555 1_555 yes
Ru(1) Se(4) 2.529(1) 1_555 1_555 yes
Ru(1) C(1) 2.227(10) 1_555 1_555 yes
Ru(1) C(2) 2.201(10) 1_555 1_555 yes
Ru(1) C(3) 2.20(1) 1_555 1_555 yes
Ru(1) C(4) 2.21(1) 1_555 1_555 yes
Ru(1) C(5) 2.18(1) 1_555 1_555 yes
Ru(1) C(6) 2.21(1) 1_555 1_555 yes
Ru(2) Se(1) 2.509(1) 1_555 1_555 yes
Ru(2) Se(3) 2.509(1) 1_555 1_555 yes
Ru(2) Se(4) 2.528(1) 1_555 1_555 yes
Ru(2) C(11) 2.24(1) 1_555 1_555 yes
Ru(2) C(12) 2.17(1) 1_555 1_555 yes
Ru(2) C(13) 2.20(1) 1_555 1_555 yes
Ru(2) C(14) 2.26(1) 1_555 1_555 yes
Ru(2) C(15) 2.210(10) 1_555 1_555 yes
Ru(2) C(16) 2.23(1) 1_555 1_555 yes
Ru(3) Se(1) 2.515(1) 1_555 1_555 yes
Ru(3) Se(2) 2.499(1) 1_555 1_555 yes
Ru(3) Se(4) 2.527(1) 1_555 1_555 yes
Ru(3) C(21) 2.218(9) 1_555 1_555 yes
Ru(3) C(22) 2.21(1) 1_555 1_555 yes
Ru(3) C(23) 2.207(10) 1_555 1_555 yes
Ru(3) C(24) 2.22(1) 1_555 1_555 yes
Ru(3) C(25) 2.19(1) 1_555 1_555 yes
Ru(3) C(26) 2.188(9) 1_555 1_555 yes
Ru(4) Se(1) 2.510(1) 1_555 1_555 yes
Ru(4) Se(2) 2.500(1) 1_555 1_555 yes
Ru(4) Se(3) 2.523(1) 1_555 1_555 yes
Ru(4) C(31) 2.236(9) 1_555 1_555 yes
Ru(4) C(32) 2.186(9) 1_555 1_555 yes
Ru(4) C(33) 2.23(1) 1_555 1_555 yes
Ru(4) C(34) 2.21(1) 1_555 1_555 yes
Ru(4) C(35) 2.20(1) 1_555 1_555 yes
Ru(4) C(36) 2.21(1) 1_555 1_555 yes
C(1) C(2) 1.37(1) 1_555 1_555 yes
C(1) C(6) 1.43(1) 1_555 1_555 yes
C(1) C(7) 1.53(1) 1_555 1_555 yes
C(2) C(3) 1.42(1) 1_555 1_555 yes
C(3) C(4) 1.40(2) 1_555 1_555 yes
C(4) C(5) 1.42(1) 1_555 1_555 yes
C(4) C(10) 1.53(2) 1_555 1_555 yes
C(5) C(6) 1.38(2) 1_555 1_555 yes
C(7) C(8) 1.52(2) 1_555 1_555 yes
C(7) C(9) 1.50(2) 1_555 1_555 yes
C(11) C(12) 1.44(1) 1_555 1_555 yes
C(11) C(16) 1.44(1) 1_555 1_555 yes
C(11) C(17) 1.47(2) 1_555 1_555 yes
C(12) C(13) 1.39(2) 1_555 1_555 yes
C(13) C(14) 1.40(2) 1_555 1_555 yes
C(14) C(15) 1.39(1) 1_555 1_555 yes
C(14) C(20) 1.51(2) 1_555 1_555 yes
C(15) C(16) 1.42(1) 1_555 1_555 yes
C(17) C(18) 1.51(1) 1_555 1_555 yes
C(17) C(19) 1.54(2) 1_555 1_555 yes
C(21) C(22) 1.41(1) 1_555 1_555 yes
C(21) C(26) 1.39(2) 1_555 1_555 yes
C(21) C(27) 1.53(2) 1_555 1_555 yes
C(22) C(23) 1.41(1) 1_555 1_555 yes
C(23) C(24) 1.41(2) 1_555 1_555 yes
C(24) C(25) 1.40(2) 1_555 1_555 yes
C(24) C(30) 1.52(2) 1_555 1_555 yes
C(25) C(26) 1.37(2) 1_555 1_555 yes
C(27) C(28) 1.49(3) 1_555 1_555 yes
C(27) C(29) 1.53(2) 1_555 1_555 yes
C(31) C(32) 1.42(2) 1_555 1_555 yes
C(31) C(36) 1.40(1) 1_555 1_555 yes
C(31) C(37) 1.53(2) 1_555 1_555 yes
C(32) C(33) 1.40(2) 1_555 1_555 yes
C(33) C(34) 1.41(2) 1_555 1_555 yes
C(34) C(35) 1.40(2) 1_555 1_555 yes
C(34) C(40) 1.54(2) 1_555 1_555 yes
C(35) C(36) 1.43(2) 1_555 1_555 yes
C(37) C(38) 1.50(2) 1_555 1_555 yes
C(37) C(39) 1.53(1) 1_555 1_555 yes
C(41) C(42) 1.39(3) 1_555 1_555 yes
C(41) C(46) 1.39(2) 1_555 1_555 yes
C(41) C(47) 1.54(4) 1_555 1_555 yes
C(41) C(48) 1.50(3) 1_555 1_555 yes
C(41) C(49) 1.33(3) 1_555 1_555 yes
C(41) C(50) 1.22(2) 1_555 1_555 yes
C(41) C(51) 1.31(4) 1_555 1_555 yes
C(41) C(52) 1.49(2) 1_555 1_555 yes
C(41) C(53) 1.57(2) 1_555 1_555 yes
C(42) C(43) 1.39(4) 1_555 1_555 yes
C(42) C(48) 0.97(2) 1_555 1_555 yes
C(42) C(49) 0.47(3) 1_555 1_555 yes
C(42) C(50) 1.79(4) 1_555 1_555 yes
C(43) C(44) 1.39(3) 1_555 1_555 yes
C(43) C(48) 0.97(4) 1_555 1_555 yes
C(43) C(54) 0.73(5) 1_555 1_555 yes
C(44) C(45) 1.39(5) 1_555 1_555 yes
C(44) C(48) 1.50(3) 1_555 1_555 yes
C(44) C(53) 1.70(4) 1_555 1_555 yes
C(44) C(54) 1.27(4) 1_555 1_555 yes
C(45) C(46) 1.39(4) 1_555 1_555 yes
C(45) C(53) 0.86(3) 1_555 1_555 yes
C(46) C(52) 0.68(4) 1_555 1_555 yes
C(46) C(53) 0.72(4) 1_555 1_555 yes
C(47) C(50) 0.90(5) 1_555 1_555 yes
C(47) C(51) 0.89(3) 1_555 1_555 yes
C(48) C(49) 1.39(2) 1_555 1_555 yes
C(48) C(53) 1.39(2) 1_555 1_555 yes
C(48) C(54) 1.54(4) 1_555 1_555 yes
C(49) C(50) 1.39(4) 1_555 1_555 yes
C(50) C(51) 1.39(3) 1_555 1_555 yes
C(51) C(52) 1.39(3) 1_555 1_555 yes
C(52) C(53) 1.39(4) 1_555 1_555 yes
